data_7011887
loop_
_publ_author_name
'Hodgson, Margaret J.'
'Healy, Peter C.'
'Williams, Michael L.'
'Arnold, Dennis P.'

_publ_section_title
;
 Peripherally-metallated porphyrins: preparations, spectroscopic
 properties and structural studies of trans-[PtBr(MDPP)(PPh3)2](DPP =
 dianion of 5,15-diphenylporphyrin, M = MnCl, Co, Ni, Zn) and related
 meso-\h1-organoplatinum porphyrins
;
_journal_issue 23
_journal_name_full 'Journal of the Chemical Society, Dalton Transactions'
_journal_page_first 4497
_journal_paper_doi 10.1039/b205295b
_journal_year 2002
_chemical_formula_sum 'C68.5 H50 Br Cl N4 Ni P2 Pt'
_chemical_formula_weight 1360.27
_space_group_IT_number 4
_symmetry_cell_setting monoclinic
_symmetry_Int_Tables_number 4
_symmetry_space_group_name_Hall 'P 2yb'
_symmetry_space_group_name_H-M 'P 1 21 1'
_cell_angle_alpha 90
_cell_angle_beta 91.14(4)
_cell_angle_gamma 90
_cell_formula_units_Z 4
_cell_length_a 13.333(6)
_cell_length_b 29.719(4)
_cell_length_c 14.441(7)
_cell_measurement_reflns_used 24
_cell_measurement_temperature 295.2
_cell_measurement_theta_max 13.2
_cell_measurement_theta_min 10.3
_cell_volume 5721(4)
_computing_cell_refinement 'MSC/AFC Diffractometer Control'
_computing_data_collection 'MSC/AFC Diffractometer Control'
_computing_data_reduction 'teXsan for Windows version 1.06 (MSC, 1997-2001)'
_computing_publication_material 'teXsan for Windows version 1.06 (MSC, 1997-2001)'
_computing_structure_refinement 'teXsan for Windows version 1.06 (MSC, 1997-2001)'
_diffrn_ambient_temperature 295.2
_diffrn_measurement_device 'Rigaku AFC7R'
_diffrn_measurement_method \w
_diffrn_orient_matrix_UB_11 0.00872
_diffrn_orient_matrix_UB_12 0.02594
_diffrn_orient_matrix_UB_13 -0.04322
_diffrn_orient_matrix_UB_21 0.02360
_diffrn_orient_matrix_UB_22 0.01917
_diffrn_orient_matrix_UB_23 0.05302
_diffrn_orient_matrix_UB_31 0.07067
_diffrn_orient_matrix_UB_32 -0.00960
_diffrn_orient_matrix_UB_33 -0.01090
_diffrn_radiation_detector 'scintillation counter'
_diffrn_radiation_monochromator graphite
_diffrn_radiation_source 'Rigaku rotating anode'
_diffrn_radiation_type 'Mo K\a'
_diffrn_radiation_wavelength 0.7107
_diffrn_reflns_av_R_equivalents 0.05167
_diffrn_reflns_av_sigmaI/netI 0.083
_diffrn_reflns_limit_h_max 15
_diffrn_reflns_limit_h_min 0
_diffrn_reflns_limit_k_max 35
_diffrn_reflns_limit_k_min 0
_diffrn_reflns_limit_l_max 17
_diffrn_reflns_limit_l_min -17
_diffrn_reflns_number 10810
_diffrn_reflns_reduction_process 'Lp corrections applied'
_diffrn_reflns_theta_max 25.05
_diffrn_reflns_theta_min 2.51
_diffrn_standards_decay_% -1.84
_diffrn_standards_interval_count 150
_diffrn_standards_number 3
_exptl_absorpt_coefficient_mu 3.612
_exptl_absorpt_correction_T_max 0.652
_exptl_absorpt_correction_T_min 0.497
_exptl_absorpt_correction_type
;
\y scans (North,Phillips & Matthews, 1968)
;
_exptl_crystal_colour red
_exptl_crystal_density_diffrn 1.579
_exptl_crystal_density_meas ?
_exptl_crystal_description plate
_exptl_crystal_F_000 2708.00
_exptl_crystal_size_max 0.45
_exptl_crystal_size_mid 0.25
_exptl_crystal_size_min 0.12
_refine_diff_density_max 4.11
_refine_diff_density_min -1.26
_refine_ls_abs_structure_Flack 0.0055(1)
_refine_ls_extinction_method none
_refine_ls_goodness_of_fit_all 2.499
_refine_ls_goodness_of_fit_ref 2.880
_refine_ls_hydrogen_treatment noref
_refine_ls_matrix_type full
_refine_ls_number_constraints 0
_refine_ls_number_parameters 688
_refine_ls_number_reflns 7465
_refine_ls_number_restraints 0
_refine_ls_R_factor_all 0.1053
_refine_ls_R_factor_gt 0.0640
_refine_ls_shift/su_max 0.0200
_refine_ls_shift/su_mean 0.0008
_refine_ls_structure_factor_coef F
_refine_ls_weighting_details 'w = 1/[\s^2^(Fo) + 0.00001|Fo|^2^]'
_refine_ls_weighting_scheme sigma
_refine_ls_wR_factor_all 0.0700
_refine_ls_wR_factor_ref 0.0680
_reflns_number_gt 7465
_reflns_number_total 10343
_reflns_threshold_expression I>2.00\s(I)
_cod_data_source_file b205295b.txt
_cod_data_source_block 387da05_16
_cod_original_cell_volume 5721(3)
_cod_original_sg_symbol_H-M 'P 21       '
_cod_original_formula_sum 'C68.50 H50 Br Cl N4 Ni P2 Pt '
_cod_database_code 7011887

loop_
_symmetry_equiv_pos_as_xyz
'   +x,   +y,   +z'
'   -x,1/2+y,   -z'

loop_
_atom_site_label
_atom_site_fract_x
_atom_site_fract_y
_atom_site_fract_z
_atom_site_U_iso_or_equiv
_atom_site_occupancy
_atom_site_refinement_flags
_atom_site_adp_type
_atom_site_calc_flag
_atom_site_calc_attached_atom
Pt1 0.49224(4) 0.2828 0.77979(4) 0.0325(2) 1.000 . Uani d ?
Pt2 -0.22520(4) 0.20551(2) 0.23432(4) 0.0328(2) 1.000 . Uani d ?
Br1 0.6391(1) 0.24004(6) 0.8452(1) 0.0509(5) 1.000 . Uani d ?
Br2 -0.3696(1) 0.25205(6) 0.1694(1) 0.0493(5) 1.000 . Uani d ?
Ni1 0.1944(1) 0.39000(6) 0.6358(1) 0.0342(5) 1.000 . Uani d ?
Ni2 0.0675(1) 0.09738(7) 0.3784(1) 0.0344(5) 1.000 . Uani d ?
Cl1 0.356(1) 0.4937(4) 0.264(1) 0.271(7) 1.000 . Uani d ?
Cl2 0.4988(8) 0.4710(4) 0.143(1) 0.303(8) 1.000 . Uani d ?
P1 0.3911(3) 0.2232(1) 0.7872(3) 0.038(1) 1.000 . Uani d ?
P2 0.5953(3) 0.3482(1) 0.7670(3) 0.038(1) 1.000 . Uani d ?
P3 -0.1194(3) 0.2695(1) 0.2239(3) 0.038(1) 1.000 . Uani d ?
P4 -0.3299(3) 0.1459(1) 0.2455(3) 0.037(1) 1.000 . Uani d ?
N1 0.2460(8) 0.3793(4) 0.7607(8) 0.038(3) 1.000 . Uiso d ?
N2 0.2988(9) 0.3538(4) 0.5859(8) 0.039(3) 1.000 . Uiso d ?
N3 0.1474(8) 0.4066(4) 0.5106(8) 0.038(3) 1.000 . Uiso d ?
N4 0.0864(8) 0.4252(4) 0.6868(8) 0.035(3) 1.000 . Uiso d ?
N5 0.0248(8) 0.1169(4) 0.2519(8) 0.037(3) 1.000 . Uiso d ?
N6 -0.0357(8) 0.1364(4) 0.4304(8) 0.028(3) 1.000 . Uiso d ?
N7 0.1028(9) 0.0777(4) 0.5025(9) 0.048(3) 1.000 . Uiso d ?
N8 0.1779(9) 0.0647(4) 0.3259(9) 0.038(3) 1.000 . Uiso d ?
C1 0.217(1) 0.4007(5) 0.846(1) 0.043(4) 1.000 . Uiso d ?
C2 0.280(1) 0.3861(5) 0.917(1) 0.044(4) 1.000 . Uiso d ?
C3 0.341(1) 0.3520(5) 0.882(1) 0.038(4) 1.000 . Uiso d ?
C4 0.324(1) 0.3498(5) 0.784(1) 0.033(3) 1.000 . Uiso d ?
C5 0.379(1) 0.3206(5) 0.727(1) 0.039(4) 1.000 . Uiso d ?
C6 0.361(1) 0.3249(5) 0.636(1) 0.033(4) 1.000 . Uiso d ?
C7 0.417(1) 0.2994(5) 0.571(1) 0.054(5) 1.000 . Uiso d ?
C8 0.397(1) 0.3147(6) 0.483(1) 0.054(5) 1.000 . Uiso d ?
C9 0.323(1) 0.3504(5) 0.490(1) 0.038(4) 1.000 . Uiso d ?
C10 0.281(1) 0.3721(5) 0.415(1) 0.038(4) 1.000 . Uiso d ?
C11 0.202(1) 0.4006(5) 0.426(1) 0.051(4) 1.000 . Uiso d ?
C12 0.143(1) 0.4226(6) 0.352(1) 0.061(5) 1.000 . Uiso d ?
C13 0.062(1) 0.4393(5) 0.390(1) 0.053(4) 1.000 . Uiso d ?
C14 0.061(1) 0.4285(5) 0.487(1) 0.051(4) 1.000 . Uiso d ?
C15 -0.010(1) 0.4417(5) 0.547(1) 0.041(4) 1.000 . Uiso d ?
C16 -0.001(1) 0.4418(6) 0.641(1) 0.053(5) 1.000 . Uiso d ?
C17 -0.069(1) 0.4621(5) 0.706(1) 0.048(4) 1.000 . Uiso d ?
C18 -0.027(1) 0.4590(6) 0.786(1) 0.057(5) 1.000 . Uiso d ?
C19 0.069(1) 0.4366(6) 0.780(1) 0.051(4) 1.000 . Uiso d ?
C20 0.137(1) 0.4286(5) 0.851(1) 0.043(4) 1.000 . Uiso d ?
C21 0.062(1) 0.1005(5) 0.1692(9) 0.032(3) 1.000 . Uiso d ?
C22 0.002(1) 0.1178(5) 0.093(1) 0.039(4) 1.000 . Uiso d ?
C23 -0.063(1) 0.1464(5) 0.130(1) 0.042(4) 1.000 . Uiso d ?
C24 -0.052(1) 0.1451(5) 0.229(1) 0.033(4) 1.000 . Uiso d ?
C25 -0.112(1) 0.1716(5) 0.288(1) 0.030(3) 1.000 . Uiso d ?
C26 -0.097(1) 0.1657(5) 0.383(1) 0.041(4) 1.000 . Uiso d ?
C27 -0.159(1) 0.1901(5) 0.449(1) 0.044(4) 1.000 . Uiso d ?
C28 -0.138(1) 0.1728(5) 0.530(1) 0.044(4) 1.000 . Uiso d ?
C29 -0.064(1) 0.1405(5) 0.522(1) 0.041(4) 1.000 . Uiso d ?
C30 -0.022(1) 0.1139(5) 0.597(1) 0.044(4) 1.000 . Uiso d ?
C31 0.052(1) 0.0869(5) 0.585(1) 0.044(4) 1.000 . Uiso d ?
C32 0.100(1) 0.0604(7) 0.656(1) 0.079(6) 1.000 . Uiso d ?
C33 0.176(1) 0.0394(6) 0.623(1) 0.065(5) 1.000 . Uiso d ?
C34 0.183(1) 0.0521(5) 0.527(1) 0.054(4) 1.000 . Uiso d ?
C35 0.255(1) 0.0367(5) 0.469(1) 0.054(4) 1.000 . Uiso d ?
C36 0.255(1) 0.0431(6) 0.375(1) 0.053(5) 1.000 . Uiso d ?
C37 0.321(1) 0.0238(6) 0.318(1) 0.048(4) 1.000 . Uiso d ?
C38 0.290(1) 0.0303(5) 0.229(1) 0.044(4) 1.000 . Uiso d ?
C39 0.201(1) 0.0581(5) 0.234(1) 0.037(4) 1.000 . Uiso d ?
C40 0.146(1) 0.0735(4) 0.1617(9) 0.030(3) 1.000 . Uiso d ?
C41 0.373(2) 0.466(1) 0.153(2) 0.16(1) 1.000 . Uiso d ?
C101 0.326(1) 0.3643(5) 0.321(1) 0.043(4) 1.000 . Uiso d ?
C102 0.421(1) 0.3691(5) 0.307(1) 0.050(4) 1.000 . Uiso d ?
C103 0.467(1) 0.3592(6) 0.221(1) 0.066(5) 1.000 . Uiso d ?
C104 0.404(1) 0.3386(7) 0.156(1) 0.077(6) 1.000 . Uiso d ?
C105 0.298(2) 0.3341(7) 0.166(2) 0.085(7) 1.000 . Uiso d ?
C106 0.265(1) 0.3443(7) 0.252(1) 0.064(5) 1.000 . Uiso d ?
C111 0.274(1) 0.2262(5) 0.717(1) 0.039(4) 1.000 . Uiso d ?
C112 0.199(1) 0.2560(6) 0.738(1) 0.051(4) 1.000 . Uiso d ?
C113 0.109(1) 0.2567(7) 0.690(1) 0.068(5) 1.000 . Uiso d ?
C114 0.096(1) 0.2286(6) 0.616(1) 0.053(5) 1.000 . Uiso d ?
C115 0.165(1) 0.1984(6) 0.594(1) 0.051(4) 1.000 . Uiso d ?
C116 0.255(1) 0.1965(5) 0.642(1) 0.043(4) 1.000 . Uiso d ?
C121 0.349(1) 0.2121(6) 0.907(1) 0.043(4) 1.000 . Uiso d ?
C122 0.410(1) 0.2219(5) 0.979(1) 0.048(4) 1.000 . Uiso d ?
C123 0.381(1) 0.2162(6) 1.069(1) 0.066(5) 1.000 . Uiso d ?
C124 0.284(1) 0.1988(6) 1.084(1) 0.061(5) 1.000 . Uiso d ?
C125 0.220(1) 0.1913(6) 1.014(1) 0.065(5) 1.000 . Uiso d ?
C126 0.252(1) 0.1960(5) 0.926(1) 0.051(5) 1.000 . Uiso d ?
C131 0.450(1) 0.1739(5) 0.747(1) 0.035(4) 1.000 . Uiso d ?
C132 0.523(1) 0.1773(5) 0.683(1) 0.050(4) 1.000 . Uiso d ?
C133 0.564(1) 0.1379(7) 0.640(1) 0.072(6) 1.000 . Uiso d ?
C134 0.522(1) 0.0963(6) 0.655(1) 0.065(5) 1.000 . Uiso d ?
C135 0.453(1) 0.0939(6) 0.717(1) 0.069(5) 1.000 . Uiso d ?
C136 0.414(1) 0.1313(7) 0.764(1) 0.071(6) 1.000 . Uiso d ?
C201 0.126(1) 0.4508(5) 0.944(1) 0.049(4) 1.000 . Uiso d ?
C202 0.162(1) 0.4947(6) 0.955(1) 0.070(5) 1.000 . Uiso d ?
C203 0.154(2) 0.5188(7) 1.043(2) 0.089(7) 1.000 . Uiso d ?
C204 0.111(2) 0.4939(8) 1.113(2) 0.090(7) 1.000 . Uiso d ?
C205 0.066(2) 0.4515(8) 1.103(2) 0.100(8) 1.000 . Uiso d ?
C206 0.074(1) 0.4306(6) 1.016(1) 0.071(5) 1.000 . Uiso d ?
C211 0.545(1) 0.3962(5) 0.697(1) 0.044(4) 1.000 . Uiso d ?
C212 0.476(1) 0.4248(6) 0.736(1) 0.057(5) 1.000 . Uiso d ?
C213 0.417(1) 0.4580(7) 0.691(1) 0.068(6) 1.000 . Uiso d ?
C214 0.450(1) 0.4599(7) 0.587(1) 0.067(5) 1.000 . Uiso d ?
C215 0.516(1) 0.4314(6) 0.552(1) 0.068(5) 1.000 . Uiso d ?
C216 0.568(1) 0.4003(5) 0.604(1) 0.044(4) 1.000 . Uiso d ?
C221 0.638(1) 0.3740(5) 0.875(1) 0.040(4) 1.000 . Uiso d ?
C222 0.634(1) 0.3510(5) 0.957(1) 0.042(4) 1.000 . Uiso d ?
C223 0.669(1) 0.3708(6) 1.037(1) 0.068(6) 1.000 . Uiso d ?
C224 0.704(1) 0.4161(6) 1.037(1) 0.069(5) 1.000 . Uiso d ?
C225 0.711(1) 0.4382(6) 0.955(1) 0.069(5) 1.000 . Uiso d ?
C226 0.672(1) 0.4174(6) 0.877(1) 0.056(5) 1.000 . Uiso d ?
C231 0.710(1) 0.3350(5) 0.706(1) 0.040(4) 1.000 . Uiso d ?
C232 0.708(1) 0.3046(7) 0.634(1) 0.076(6) 1.000 . Uiso d ?
C233 0.797(2) 0.2960(7) 0.581(1) 0.084(6) 1.000 . Uiso d ?
C234 0.882(1) 0.3140(7) 0.607(1) 0.073(6) 1.000 . Uiso d ?
C235 0.888(1) 0.3392(6) 0.683(1) 0.066(5) 1.000 . Uiso d ?
C236 0.800(1) 0.3542(6) 0.731(1) 0.058(5) 1.000 . Uiso d ?
C301 -0.068(1) 0.1223(6) 0.691(1) 0.051(4) 1.000 . Uiso d ?
C302 -0.162(1) 0.1068(6) 0.709(1) 0.067(5) 1.000 . Uiso d ?
C303 -0.206(2) 0.1187(8) 0.794(2) 0.097(7) 1.000 . Uiso d ?
C304 -0.147(2) 0.1402(7) 0.856(1) 0.078(6) 1.000 . Uiso d ?
C305 -0.056(1) 0.1550(6) 0.847(1) 0.069(5) 1.000 . Uiso d ?
C306 -0.011(2) 0.1482(8) 0.756(2) 0.088(7) 1.000 . Uiso d ?
C311 -0.006(1) 0.2675(5) 0.293(1) 0.038(4) 1.000 . Uiso d ?
C312 0.069(1) 0.2377(5) 0.269(1) 0.047(4) 1.000 . Uiso d ?
C313 0.157(1) 0.2339(5) 0.321(1) 0.048(4) 1.000 . Uiso d ?
C314 0.172(1) 0.2611(6) 0.396(1) 0.064(5) 1.000 . Uiso d ?
C315 0.100(1) 0.2914(6) 0.421(1) 0.051(4) 1.000 . Uiso d ?
C316 0.009(1) 0.2944(5) 0.372(1) 0.045(4) 1.000 . Uiso d ?
C321 -0.074(1) 0.2801(6) 0.106(1) 0.040(4) 1.000 . Uiso d ?
C322 -0.137(1) 0.2728(5) 0.031(1) 0.058(5) 1.000 . Uiso d ?
C323 -0.111(1) 0.2813(8) -0.060(1) 0.088(6) 1.000 . Uiso d ?
C324 -0.016(1) 0.2983(7) -0.075(1) 0.074(6) 1.000 . Uiso d ?
C325 0.048(1) 0.3061(6) -0.001(1) 0.068(5) 1.000 . Uiso d ?
C326 0.019(1) 0.2963(6) 0.094(1) 0.057(5) 1.000 . Uiso d ?
C331 -0.174(1) 0.3239(5) 0.265(1) 0.041(4) 1.000 . Uiso d ?
C332 -0.249(1) 0.3235(7) 0.328(1) 0.074(6) 1.000 . Uiso d ?
C333 -0.281(1) 0.3621(7) 0.372(1) 0.077(6) 1.000 . Uiso d ?
C334 -0.246(2) 0.4016(7) 0.334(1) 0.079(6) 1.000 . Uiso d ?
C335 -0.175(1) 0.4019(6) 0.267(1) 0.066(5) 1.000 . Uiso d ?
C336 -0.138(1) 0.3633(5) 0.233(1) 0.050(4) 1.000 . Uiso d ?
C401 0.178(1) 0.0615(4) 0.0627(9) 0.032(3) 1.000 . Uiso d ?
C402 0.115(1) 0.0366(5) 0.005(1) 0.042(4) 1.000 . Uiso d ?
C403 0.149(1) 0.0238(5) -0.085(1) 0.053(4) 1.000 . Uiso d ?
C404 0.242(1) 0.0373(6) -0.106(1) 0.064(5) 1.000 . Uiso d ?
C405 0.305(1) 0.0632(6) -0.052(1) 0.062(5) 1.000 . Uiso d ?
C406 0.273(1) 0.0752(5) 0.034(1) 0.050(4) 1.000 . Uiso d ?
C411 -0.281(1) 0.0991(5) 0.315(1) 0.035(4) 1.000 . Uiso d ?
C412 -0.213(1) 0.0693(6) 0.273(1) 0.055(5) 1.000 . Uiso d ?
C413 -0.173(1) 0.0367(5) 0.336(1) 0.048(4) 1.000 . Uiso d ?
C414 -0.201(1) 0.0316(7) 0.420(1) 0.067(5) 1.000 . Uiso d ?
C415 -0.274(1) 0.0582(6) 0.460(1) 0.059(5) 1.000 . Uiso d ?
C416 -0.315(1) 0.0930(5) 0.407(1) 0.050(4) 1.000 . Uiso d ?
C421 -0.367(1) 0.1192(5) 0.135(1) 0.050(4) 1.000 . Uiso d ?
C422 -0.365(1) 0.1461(6) 0.056(1) 0.053(5) 1.000 . Uiso d ?
C423 -0.398(1) 0.1261(6) -0.031(1) 0.058(5) 1.000 . Uiso d ?
C424 -0.425(1) 0.0826(6) -0.036(1) 0.058(5) 1.000 . Uiso d ?
C425 -0.421(1) 0.0564(6) 0.045(1) 0.066(5) 1.000 . Uiso d ?
C426 -0.393(1) 0.0734(6) 0.135(1) 0.049(5) 1.000 . Uiso d ?
C431 -0.448(1) 0.1592(5) 0.300(1) 0.040(4) 1.000 . Uiso d ?
C432 -0.451(1) 0.1896(6) 0.375(1) 0.064(5) 1.000 . Uiso d ?
C433 -0.538(1) 0.1971(6) 0.421(1) 0.065(5) 1.000 . Uiso d ?
C434 -0.620(1) 0.1732(6) 0.395(1) 0.060(5) 1.000 . Uiso d ?
C435 -0.620(1) 0.1454(6) 0.330(1) 0.063(5) 1.000 . Uiso d ?
C436 -0.537(1) 0.1387(6) 0.279(1) 0.057(5) 1.000 . Uiso d ?
H2 0.2819 0.3974 0.9781 0.052 1.000 . Uiso c ?
H3 0.3865 0.3336 0.9169 0.046 1.000 . Uiso c ?
H7 0.4606 0.2753 0.5856 0.064 1.000 . Uiso c ?
H8 0.4255 0.3036 0.4280 0.066 1.000 . Uiso c ?
H12 0.1604 0.4247 0.2891 0.074 1.000 . Uiso c ?
H13 0.0115 0.4559 0.3573 0.064 1.000 . Uiso c ?
H15 -0.0719 0.4516 0.5205 0.050 1.000 . Uiso c ?
H17 -0.1331 0.4750 0.6924 0.058 1.000 . Uiso c ?
H18 -0.0550 0.4700 0.8415 0.068 1.000 . Uiso c ?
H22 0.0083 0.1104 0.0293 0.047 1.000 . Uiso c ?
H23 -0.1094 0.1648 0.0958 0.051 1.000 . Uiso c ?
H27 -0.2052 0.2136 0.4357 0.054 1.000 . Uiso c ?
H28 -0.1680 0.1811 0.5867 0.052 1.000 . Uiso c ?
H32 0.0780 0.0586 0.7184 0.096 1.000 . Uiso c ?
H33 0.2195 0.0195 0.6560 0.078 1.000 . Uiso c ?
H35 0.3089 0.0204 0.4967 0.064 1.000 . Uiso c ?
H37 0.3794 0.0080 0.3377 0.058 1.000 . Uiso c ?
H38 0.3203 0.0189 0.1752 0.053 1.000 . Uiso c ?
H41a 0.3519 0.4357 0.1539 0.187 1.000 . Uiso c ?
H41b 0.3379 0.4816 0.1041 0.187 1.000 . Uiso c ?
H102 0.4631 0.3798 0.3564 0.060 1.000 . Uiso c ?
H103 0.5352 0.3662 0.2100 0.079 1.000 . Uiso c ?
H104 0.4333 0.3266 0.1012 0.093 1.000 . Uiso c ?
H105 0.2541 0.3272 0.1192 0.105 1.000 . Uiso c ?
H106 0.1969 0.3370 0.2671 0.077 1.000 . Uiso c ?
H112 0.2092 0.2767 0.7877 0.062 1.000 . Uiso c ?
H113 0.0571 0.2764 0.7086 0.081 1.000 . Uiso c ?
H114 0.0366 0.2307 0.5799 0.064 1.000 . Uiso c ?
H115 0.1524 0.1781 0.5440 0.062 1.000 . Uiso c ?
H116 0.3042 0.1751 0.6249 0.051 1.000 . Uiso c ?
H122 0.4750 0.2336 0.9681 0.057 1.000 . Uiso c ?
H123 0.4253 0.2231 1.1195 0.079 1.000 . Uiso c ?
H124 0.2633 0.1927 1.1450 0.074 1.000 . Uiso c ?
H125 0.1530 0.1824 1.0255 0.078 1.000 . Uiso c ?
H126 0.2078 0.1884 0.8756 0.061 1.000 . Uiso c ?
H132 0.5473 0.2063 0.6662 0.059 1.000 . Uiso c ?
H133 0.6206 0.1406 0.6014 0.087 1.000 . Uiso c ?
H134 0.5421 0.0706 0.6206 0.078 1.000 . Uiso c ?
H135 0.4286 0.0649 0.7328 0.082 1.000 . Uiso c ?
H136 0.3619 0.1270 0.8075 0.084 1.000 . Uiso c ?
H202 0.1920 0.5094 0.9041 0.084 1.000 . Uiso c ?
H203 0.1771 0.5488 1.0516 0.107 1.000 . Uiso c ?
H204 0.1106 0.5068 1.1736 0.108 1.000 . Uiso c ?
H205 0.0327 0.4373 1.1531 0.120 1.000 . Uiso c ?
H206 0.0432 0.4021 1.0055 0.086 1.000 . Uiso c ?
H212 0.4663 0.4216 0.8004 0.068 1.000 . Uiso c ?
H213 0.3672 0.4760 0.7193 0.081 1.000 . Uiso c ?
H214 0.4213 0.4822 0.5477 0.082 1.000 . Uiso c ?
H215 0.5283 0.4326 0.4873 0.081 1.000 . Uiso c ?
H216 0.6176 0.3819 0.5768 0.053 1.000 . Uiso c ?
H222 0.6054 0.3216 0.9583 0.051 1.000 . Uiso c ?
H223 0.6711 0.3540 1.0932 0.081 1.000 . Uiso c ?
H224 0.7223 0.4305 1.0930 0.083 1.000 . Uiso c ?
H225 0.7418 0.4670 0.9515 0.083 1.000 . Uiso c ?
H226 0.6677 0.4343 0.8207 0.068 1.000 . Uiso c ?
H232 0.6476 0.2892 0.6181 0.091 1.000 . Uiso c ?
H233 0.7940 0.2771 0.5283 0.100 1.000 . Uiso c ?
H234 0.9394 0.3093 0.5714 0.088 1.000 . Uiso c ?
H235 0.9522 0.3474 0.7070 0.079 1.000 . Uiso c ?
H236 0.8042 0.3768 0.7774 0.070 1.000 . Uiso c ?
H302 -0.1970 0.0886 0.6649 0.080 1.000 . Uiso c ?
H303 -0.2742 0.1119 0.8064 0.117 1.000 . Uiso c ?
H304 -0.1752 0.1448 0.9154 0.093 1.000 . Uiso c ?
H305 -0.0213 0.1697 0.8965 0.083 1.000 . Uiso c ?
H306 0.0522 0.1604 0.7413 0.106 1.000 . Uiso c ?
H312 0.0594 0.2193 0.2157 0.056 1.000 . Uiso c ?
H313 0.2059 0.2125 0.3040 0.058 1.000 . Uiso c ?
H314 0.2332 0.2590 0.4318 0.075 1.000 . Uiso c ?
H315 0.1117 0.3105 0.4730 0.062 1.000 . Uiso c ?
H316 -0.0414 0.3144 0.3914 0.054 1.000 . Uiso c ?
H322 -0.2025 0.2614 0.0417 0.069 1.000 . Uiso c ?
H323 -0.1560 0.2754 -0.1106 0.105 1.000 . Uiso c ?
H324 0.0045 0.3045 -0.1360 0.089 1.000 . Uiso c ?
H325 0.1132 0.3180 -0.0121 0.082 1.000 . Uiso c ?
H326 0.0633 0.3012 0.1449 0.068 1.000 . Uiso c ?
H332 -0.2805 0.2959 0.3424 0.089 1.000 . Uiso c ?
H333 -0.3230 0.3618 0.4247 0.092 1.000 . Uiso c ?
H334 -0.2722 0.4295 0.3543 0.094 1.000 . Uiso c ?
H335 -0.1507 0.4299 0.2445 0.079 1.000 . Uiso c ?
H336 -0.0888 0.3639 0.1862 0.061 1.000 . Uiso c ?
H402 0.0504 0.0281 0.0253 0.051 1.000 . Uiso c ?
H403 0.1081 0.0068 -0.1269 0.064 1.000 . Uiso c ?
H404 0.2661 0.0282 -0.1649 0.077 1.000 . Uiso c ?
H405 0.3688 0.0724 -0.0730 0.074 1.000 . Uiso c ?
H406 0.3149 0.0926 0.0743 0.060 1.000 . Uiso c ?
H412 -0.1961 0.0708 0.2094 0.066 1.000 . Uiso c ?
H413 -0.1217 0.0173 0.3144 0.058 1.000 . Uiso c ?
H414 -0.1695 0.0088 0.4567 0.081 1.000 . Uiso c ?
H415 -0.2959 0.0526 0.5212 0.070 1.000 . Uiso c ?
H416 -0.3645 0.1124 0.4316 0.061 1.000 . Uiso c ?
H422 -0.3431 0.1764 0.0595 0.064 1.000 . Uiso c ?
H423 -0.4005 0.1441 -0.0853 0.069 1.000 . Uiso c ?
H424 -0.4470 0.0698 -0.0929 0.069 1.000 . Uiso c ?
H425 -0.4383 0.0253 0.0398 0.079 1.000 . Uiso c ?
H426 -0.3929 0.0555 0.1893 0.058 1.000 . Uiso c ?
H432 -0.3915 0.2051 0.3931 0.076 1.000 . Uiso c ?
H433 -0.5412 0.2185 0.4700 0.079 1.000 . Uiso c ?
H434 -0.6802 0.1776 0.4281 0.071 1.000 . Uiso c ?
H435 -0.6792 0.1288 0.3158 0.075 1.000 . Uiso c ?
H436 -0.5406 0.1193 0.2268 0.068 1.000 . Uiso c ?

loop_
_atom_site_aniso_label
_atom_site_aniso_U_11
_atom_site_aniso_U_22
_atom_site_aniso_U_33
_atom_site_aniso_U_12
_atom_site_aniso_U_13
_atom_site_aniso_U_23
Pt1 0.0322(3) 0.0316(3) 0.0334(3) 0.0030(3) -0.0036(2) 0.0014(3)
Pt2 0.0319(3) 0.0341(3) 0.0324(3) 0.0044(3) -0.0020(3) 0.0005(3)
Br1 0.0414(9) 0.045(1) 0.066(1) 0.0077(8) -0.0108(9) 0.0080(9)
Br2 0.0384(9) 0.047(1) 0.062(1) 0.0078(8) -0.0104(9) 0.0080(9)
Ni1 0.035(1) 0.034(1) 0.034(1) 0.0019(9) -0.0025(9) -0.0013(9)
Ni2 0.034(1) 0.040(1) 0.029(1) 0.0038(9) -0.0036(9) 0.0006(9)
Cl1 0.25(1) 0.174(9) 0.39(2) -0.066(9) -0.04(1) -0.05(1)
Cl2 0.20(1) 0.22(1) 0.50(2) 0.060(9) 0.14(1) 0.19(1)
P1 0.032(2) 0.043(2) 0.039(2) 0.002(2) -0.002(2) 0.004(2)
P2 0.047(2) 0.028(2) 0.039(2) 0.001(2) -0.001(2) -0.001(2)
P3 0.035(2) 0.039(2) 0.038(2) -0.001(2) 0.001(2) -0.001(2)
P4 0.039(2) 0.036(2) 0.035(2) 0.007(2) 0.002(2) -0.004(2)

loop_
_atom_type_symbol
_atom_type_oxidation_number
_atom_type_number_in_cell
_atom_type_scat_dispersion_real
_atom_type_scat_dispersion_imag
_atom_type_scat_source
C 0 274 0.002 0.002
;International Tables for Crystallography
(1992, Vol. C, Table 6.1.1.2)
;
H 0 200 0.000 0.000
;International Tables for Crystallography
(1992, Vol. C, Table 6.1.1.2)
;
Br 0 4 -0.374 2.456
;International Tables for Crystallography
(1992, Vol. C, Tables 4.2.6.8 and 6.1.1.1)
;
N 0 16 0.004 0.003
;International Tables for Crystallography
(1992, Vol. C, Table 6.1.1.2)
;
P 0 8 0.090 0.095
;International Tables for Crystallography
(1992, Vol. C, Table 6.1.1.2)
;
Pt 0 4 -2.352 8.388
;International Tables for Crystallography
(1992, Vol. C, Tables 4.2.6.8 and 6.1.1.1)
;
Ni 0 4 0.285 1.113
;International Tables for Crystallography
(1992, Vol. C, Tables 4.2.6.8 and 6.1.1.1)
;
Cl 0 4 0.132 0.159
;International Tables for Crystallography
(1992, Vol. C, Tables 4.2.6.8 and 6.1.1.1)
;

loop_
_geom_angle_atom_site_label_1
_geom_angle_atom_site_label_2
_geom_angle_atom_site_label_3
_geom_angle
_geom_angle_site_symmetry_1
_geom_angle_site_symmetry_2
_geom_angle_site_symmetry_3
_geom_angle_publ_flag
Br1 Pt1 P1 92.7(2) . . . ?
Br1 Pt1 P2 89.7(2) . . . ?
Br1 Pt1 C5 176.6(7) . . . ?
P1 Pt1 P2 177.4(2) . . . ?
P1 Pt1 C5 90.7(7) . . . ?
P2 Pt1 C5 86.9(7) . . . ?
Br2 Pt2 P3 89.3(2) . . . ?
Br2 Pt2 P4 89.3(2) . . . ?
Br2 Pt2 C25 177.5(7) . . . ?
P3 Pt2 P4 178.3(2) . . . ?
P3 Pt2 C25 89.0(7) . . . ?
P4 Pt2 C25 92.4(7) . . . ?
N1 Ni1 N2 90.7(8) . . . ?
N1 Ni1 N3 174.6(8) . . . ?
N1 Ni1 N4 89.2(8) . . . ?
N2 Ni1 N3 90.9(8) . . . ?
N2 Ni1 N4 178.4(9) . . . ?
N3 Ni1 N4 89.3(8) . . . ?
N5 Ni2 N6 89.4(8) . . . ?
N5 Ni2 N7 177.4(9) . . . ?
N5 Ni2 N8 89.6(8) . . . ?
N6 Ni2 N7 89.1(8) . . . ?
N6 Ni2 N8 173.8(8) . . . ?
N7 Ni2 N8 92.2(9) . . . ?
Pt1 P1 C111 116.1(8) . . . ?
Pt1 P1 C121 112.2(9) . . . ?
Pt1 P1 C131 111.7(8) . . . ?
C111 P1 C121 105(1) . . . ?
C111 P1 C131 104(1) . . . ?
C121 P1 C131 108(1) . . . ?
Pt1 P2 C211 117.8(9) . . . ?
Pt1 P2 C221 116.6(9) . . . ?
Pt1 P2 C231 110.7(9) . . . ?
C211 P2 C221 104(1) . . . ?
C211 P2 C231 102(1) . . . ?
C221 P2 C231 104(1) . . . ?
Pt2 P3 C311 115.6(8) . . . ?
Pt2 P3 C321 113.5(9) . . . ?
Pt2 P3 C331 115.9(8) . . . ?
C311 P3 C321 104(1) . . . ?
C311 P3 C331 100(1) . . . ?
C321 P3 C331 106(1) . . . ?
Pt2 P4 C411 114.9(8) . . . ?
Pt2 P4 C421 115.4(9) . . . ?
Pt2 P4 C431 113.7(9) . . . ?
C411 P4 C421 104(1) . . . ?
C411 P4 C431 103(1) . . . ?
C421 P4 C431 105(1) . . . ?
Ni1 N1 C1 129(2) . . . ?
Ni1 N1 C4 125(2) . . . ?
C1 N1 C4 106(2) . . . ?
Ni1 N2 C6 126(2) . . . ?
Ni1 N2 C9 126(2) . . . ?
C6 N2 C9 108(2) . . . ?
Ni1 N3 C11 126(2) . . . ?
Ni1 N3 C14 127(2) . . . ?
C11 N3 C14 107(2) . . . ?
Ni1 N4 C16 128(2) . . . ?
Ni1 N4 C19 129(2) . . . ?
C16 N4 C19 102(2) . . . ?
Ni2 N5 C21 126(2) . . . ?
Ni2 N5 C24 127(2) . . . ?
C21 N5 C24 107(2) . . . ?
Ni2 N6 C26 127(2) . . . ?
Ni2 N6 C29 129(2) . . . ?
C26 N6 C29 104(2) . . . ?
Ni2 N7 C31 128(2) . . . ?
Ni2 N7 C34 126(2) . . . ?
C31 N7 C34 106(2) . . . ?
Ni2 N8 C36 126(2) . . . ?
Ni2 N8 C39 129(2) . . . ?
C36 N8 C39 104(2) . . . ?
N1 C1 C2 109(2) . . . ?
N1 C1 C20 123(2) . . . ?
C2 C1 C20 128(3) . . . ?
C1 C2 C3 108(2) . . . ?
C1 C2 H2 125.8 . . . no
C3 C2 H2 126.1 . . . no
C2 C3 C4 108(2) . . . ?
C2 C3 H3 126.2 . . . no
C4 C3 H3 126.3 . . . no
N1 C4 C3 108(2) . . . ?
N1 C4 C5 130(2) . . . ?
C3 C4 C5 122(2) . . . ?
Pt1 C5 C4 121(2) . . . ?
Pt1 C5 C6 123(2) . . . ?
C4 C5 C6 115(2) . . . ?
N2 C6 C5 132(2) . . . ?
N2 C6 C7 107(2) . . . ?
C5 C6 C7 121(2) . . . ?
C6 C7 C8 110(3) . . . ?
C6 C7 H7 125.1 . . . no
C8 C7 H7 125.0 . . . no
C7 C8 C9 108(3) . . . ?
C7 C8 H8 126.0 . . . no
C9 C8 H8 126.3 . . . no
N2 C9 C8 106(2) . . . ?
N2 C9 C10 129(2) . . . ?
C8 C9 C10 124(2) . . . ?
C9 C10 C11 121(3) . . . ?
C9 C10 C101 118(2) . . . ?
C11 C10 C101 121(2) . . . ?
N3 C11 C10 125(3) . . . ?
N3 C11 C12 107(2) . . . ?
C10 C11 C12 127(3) . . . ?
C11 C12 C13 108(3) . . . ?
C11 C12 H12 126.2 . . . no
C13 C12 H12 126.0 . . . no
C12 C13 C14 110(3) . . . ?
C12 C13 H13 125.2 . . . no
C14 C13 H13 125.3 . . . no
N3 C14 C13 109(2) . . . ?
N3 C14 C15 125(3) . . . ?
C13 C14 C15 125(3) . . . ?
C14 C15 C16 126(3) . . . ?
C14 C15 H15 117.0 . . . no
C16 C15 H15 116.9 . . . no
N4 C16 C15 121(3) . . . ?
N4 C16 C17 111(2) . . . ?
C15 C16 C17 127(3) . . . ?
C16 C17 C18 107(3) . . . ?
C16 C17 H17 126.6 . . . no
C18 C17 H17 126.7 . . . no
C17 C18 C19 111(3) . . . ?
C17 C18 H18 124.6 . . . no
C19 C18 H18 124.7 . . . no
N4 C19 C18 109(2) . . . ?
N4 C19 C20 123(3) . . . ?
C18 C19 C20 127(3) . . . ?
C1 C20 C19 125(3) . . . ?
C1 C20 C201 114(2) . . . ?
C19 C20 C201 121(2) . . . ?
N5 C21 C22 109(2) . . . ?
N5 C21 C40 125(2) . . . ?
C22 C21 C40 126(2) . . . ?
C21 C22 C23 106(2) . . . ?
C21 C22 H22 126.9 . . . no
C23 C22 H22 126.8 . . . no
C22 C23 C24 109(2) . . . ?
C22 C23 H23 125.7 . . . no
C24 C23 H23 125.5 . . . no
N5 C24 C23 109(2) . . . ?
N5 C24 C25 129(2) . . . ?
C23 C24 C25 122(2) . . . ?
Pt2 C25 C24 119(2) . . . ?
Pt2 C25 C26 123(2) . . . ?
C24 C25 C26 117(2) . . . ?
N6 C26 C25 130(2) . . . ?
N6 C26 C27 109(2) . . . ?
C25 C26 C27 120(2) . . . ?
C26 C27 C28 106(2) . . . ?
C26 C27 H27 127.3 . . . no
C28 C27 H27 126.9 . . . no
C27 C28 C29 109(2) . . . ?
C27 C28 H28 125.5 . . . no
C29 C28 H28 125.0 . . . no
N6 C29 C28 111(2) . . . ?
N6 C29 C30 124(2) . . . ?
C28 C29 C30 125(3) . . . ?
C29 C30 C31 122(3) . . . ?
C29 C30 C301 115(2) . . . ?
C31 C30 C301 123(3) . . . ?
N7 C31 C30 128(3) . . . ?
N7 C31 C32 107(2) . . . ?
C30 C31 C32 126(3) . . . ?
C31 C32 C33 110(3) . . . ?
C31 C32 H32 124.7 . . . no
C33 C32 H32 125.2 . . . no
C32 C33 C34 107(3) . . . ?
C32 C33 H33 126.6 . . . no
C34 C33 H33 126.3 . . . no
N7 C34 C33 109(3) . . . ?
N7 C34 C35 126(3) . . . ?
C33 C34 C35 124(3) . . . ?
C34 C35 C36 125(3) . . . ?
C34 C35 H35 117.2 . . . no
C36 C35 H35 117.5 . . . no
N8 C36 C35 123(3) . . . ?
N8 C36 C37 112(3) . . . ?
C35 C36 C37 124(3) . . . ?
C36 C37 C38 109(3) . . . ?
C36 C37 H37 125.4 . . . no
C38 C37 H37 125.4 . . . no
C37 C38 C39 106(2) . . . ?
C37 C38 H38 127.1 . . . no
C39 C38 H38 127.1 . . . no
N8 C39 C38 109(2) . . . ?
N8 C39 C40 125(2) . . . ?
C38 C39 C40 127(2) . . . ?
C21 C40 C39 125(2) . . . ?
C21 C40 C401 116(2) . . . ?
C39 C40 C401 119(2) . . . ?
Cl1 C41 Cl2 100(3) . . . ?
Cl1 C41 H41a 111.8 . . . no
Cl1 C41 H41b 112.1 . . . no
Cl2 C41 H41a 111.3 . . . no
Cl2 C41 H41b 111.9 . . . no
H41a C41 H41b 109.4 . . . no
C10 C101 C102 122(2) . . . ?
C10 C101 C106 118(2) . . . ?
C102 C101 C106 119(3) . . . ?
C101 C102 C103 123(3) . . . ?
C101 C102 H102 118.4 . . . no
C103 C102 H102 118.2 . . . no
C102 C103 C104 115(3) . . . ?
C102 C103 H103 122.2 . . . no
C104 C103 H103 122.7 . . . no
C103 C104 C105 123(3) . . . ?
C103 C104 H104 118.4 . . . no
C105 C104 H104 118.4 . . . no
C104 C105 C106 115(3) . . . ?
C104 C105 H105 123.8 . . . no
C106 C105 H105 121.4 . . . no
C101 C106 C105 123(3) . . . ?
C101 C106 H106 118.3 . . . no
C105 C106 H106 118.7 . . . no
P1 C111 C112 121(2) . . . ?
P1 C111 C116 122(2) . . . ?
C112 C111 C116 117(2) . . . ?
C111 C112 C113 122(3) . . . ?
C111 C112 H112 119.1 . . . no
C113 C112 H112 119.0 . . . no
C112 C113 C114 119(3) . . . ?
C112 C113 H113 120.5 . . . no
C114 C113 H113 120.6 . . . no
C113 C114 C115 122(3) . . . ?
C113 C114 H114 119.1 . . . no
C115 C114 H114 119.1 . . . no
C114 C115 C116 120(3) . . . ?
C114 C115 H115 119.9 . . . no
C116 C115 H115 119.9 . . . no
C111 C116 C115 120(2) . . . ?
C111 C116 H116 119.8 . . . no
C115 C116 H116 120.0 . . . no
P1 C121 C122 120(2) . . . ?
P1 C121 C126 122(2) . . . ?
C122 C121 C126 118(2) . . . ?
C121 C122 C123 122(3) . . . ?
C121 C122 H122 119.1 . . . no
C123 C122 H122 118.8 . . . no
C122 C123 C124 118(3) . . . ?
C122 C123 H123 121.1 . . . no
C124 C123 H123 121.2 . . . no
C123 C124 C125 121(3) . . . ?
C123 C124 H124 119.4 . . . no
C125 C124 H124 119.2 . . . no
C124 C125 C126 120(3) . . . ?
C124 C125 H125 120.4 . . . no
C126 C125 H125 120.1 . . . no
C121 C126 C125 121(3) . . . ?
C121 C126 H126 119.3 . . . no
C125 C126 H126 119.7 . . . no
P1 C131 C132 119(2) . . . ?
P1 C131 C136 123(2) . . . ?
C132 C131 C136 117(3) . . . ?
C131 C132 C133 121(3) . . . ?
C131 C132 H132 119.4 . . . no
C133 C132 H132 119.6 . . . no
C132 C133 C134 120(3) . . . ?
C132 C133 H133 119.7 . . . no
C134 C133 H133 119.9 . . . no
C133 C134 C135 117(3) . . . ?
C133 C134 H134 121.6 . . . no
C135 C134 H134 121.6 . . . no
C134 C135 C136 125(3) . . . ?
C134 C135 H135 117.7 . . . no
C136 C135 H135 117.8 . . . no
C131 C136 C135 120(3) . . . ?
C131 C136 H136 120.2 . . . no
C135 C136 H136 119.8 . . . no
C20 C201 C202 119(3) . . . ?
C20 C201 C206 122(3) . . . ?
C202 C201 C206 119(3) . . . ?
C201 C202 C203 122(3) . . . ?
C201 C202 H202 118.9 . . . no
C203 C202 H202 119.0 . . . no
C202 C203 C204 114(3) . . . ?
C202 C203 H203 122.9 . . . no
C204 C203 H203 123.0 . . . no
C203 C204 C205 126(4) . . . ?
C203 C204 H204 117.4 . . . no
C205 C204 H204 116.8 . . . no
C204 C205 C206 117(4) . . . ?
C204 C205 H205 121.7 . . . no
C206 C205 H205 121.5 . . . no
C201 C206 C205 121(3) . . . ?
C201 C206 H206 119.2 . . . no
C205 C206 H206 119.3 . . . no
P2 C211 C212 119(2) . . . ?
P2 C211 C216 121(2) . . . ?
C212 C211 C216 119(3) . . . ?
C211 C212 C213 128(3) . . . ?
C211 C212 H212 115.7 . . . no
C213 C212 H212 115.9 . . . no
C212 C213 C214 107(3) . . . ?
C212 C213 H213 126.1 . . . no
C214 C213 H213 126.6 . . . no
C213 C214 C215 123(3) . . . ?
C213 C214 H214 118.5 . . . no
C215 C214 H214 118.9 . . . no
C214 C215 C216 124(3) . . . ?
C214 C215 H215 118.3 . . . no
C216 C215 H215 118.0 . . . no
C211 C216 C215 118(3) . . . ?
C211 C216 H216 120.8 . . . no
C215 C216 H216 120.9 . . . no
P2 C221 C222 121(2) . . . ?
P2 C221 C226 121(2) . . . ?
C222 C221 C226 119(3) . . . ?
C221 C222 C223 120(3) . . . ?
C221 C222 H222 120.3 . . . no
C223 C222 H222 120.2 . . . no
C222 C223 C224 120(3) . . . ?
C222 C223 H223 119.7 . . . no
C224 C223 H223 119.8 . . . no
C223 C224 C225 119(3) . . . ?
C223 C224 H224 120.1 . . . no
C225 C224 H224 120.5 . . . no
C224 C225 C226 118(3) . . . ?
C224 C225 H225 121.0 . . . no
C226 C225 H225 121.5 . . . no
C221 C226 C225 124(3) . . . ?
C221 C226 H226 118.0 . . . no
C225 C226 H226 118.1 . . . no
P2 C231 C232 120(2) . . . ?
P2 C231 C236 122(2) . . . ?
C232 C231 C236 118(3) . . . ?
C231 C232 C233 120(3) . . . ?
C231 C232 H232 119.9 . . . no
C233 C232 H232 119.8 . . . no
C232 C233 C234 120(4) . . . ?
C232 C233 H233 119.9 . . . no
C234 C233 H233 120.5 . . . no
C233 C234 C235 121(4) . . . ?
C233 C234 H234 119.2 . . . no
C235 C234 H234 119.9 . . . no
C234 C235 C236 122(3) . . . ?
C234 C235 H235 118.8 . . . no
C236 C235 H235 119.0 . . . no
C231 C236 C235 117(3) . . . ?
C231 C236 H236 121.2 . . . no
C235 C236 H236 121.4 . . . no
C30 C301 C302 120(3) . . . ?
C30 C301 C306 117(3) . . . ?
C302 C301 C306 123(3) . . . ?
C301 C302 C303 118(3) . . . ?
C301 C302 H302 120.8 . . . no
C303 C302 H302 120.9 . . . no
C302 C303 C304 117(3) . . . ?
C302 C303 H303 121.5 . . . no
C304 C303 H303 121.9 . . . no
C303 C304 C305 129(4) . . . ?
C303 C304 H304 115.6 . . . no
C305 C304 H304 115.6 . . . no
C304 C305 C306 116(3) . . . ?
C304 C305 H305 121.5 . . . no
C306 C305 H305 122.0 . . . no
C301 C306 C305 116(3) . . . ?
C301 C306 H306 122.3 . . . no
C305 C306 H306 121.6 . . . no
P3 C311 C312 119(2) . . . ?
P3 C311 C316 123(2) . . . ?
C312 C311 C316 118(2) . . . ?
C311 C312 C313 122(3) . . . ?
C311 C312 H312 119.2 . . . no
C313 C312 H312 118.9 . . . no
C312 C313 C314 120(3) . . . ?
C312 C313 H313 120.1 . . . no
C314 C313 H313 120.3 . . . no
C313 C314 C315 120(3) . . . ?
C313 C314 H314 120.2 . . . no
C315 C314 H314 119.9 . . . no
C314 C315 C316 121(3) . . . ?
C314 C315 H315 119.4 . . . no
C316 C315 H315 119.6 . . . no
C311 C316 C315 120(2) . . . ?
C311 C316 H316 120.3 . . . no
C315 C316 H316 120.2 . . . no
P3 C321 C322 120(2) . . . ?
P3 C321 C326 120(2) . . . ?
C322 C321 C326 120(3) . . . ?
C321 C322 C323 124(3) . . . ?
C321 C322 H322 118.0 . . . no
C323 C322 H322 118.3 . . . no
C322 C323 C324 117(3) . . . ?
C322 C323 H323 121.3 . . . no
C324 C323 H323 121.4 . . . no
C323 C324 C325 120(3) . . . ?
C323 C324 H324 119.7 . . . no
C325 C324 H324 119.9 . . . no
C324 C325 C326 121(3) . . . ?
C324 C325 H325 119.5 . . . no
C326 C325 H325 119.6 . . . no
C321 C326 C325 117(3) . . . ?
C321 C326 H326 121.5 . . . no
C325 C326 H326 121.3 . . . no
P3 C331 C332 120(2) . . . ?
P3 C331 C336 120(2) . . . ?
C332 C331 C336 120(3) . . . ?
C331 C332 C333 122(3) . . . ?
C331 C332 H332 118.8 . . . no
C333 C332 H332 118.8 . . . no
C332 C333 C334 114(3) . . . ?
C332 C333 H333 123.2 . . . no
C334 C333 H333 122.5 . . . no
C333 C334 C335 122(3) . . . ?
C333 C334 H334 119.0 . . . no
C335 C334 H334 118.7 . . . no
C334 C335 C336 121(3) . . . ?
C334 C335 H335 119.4 . . . no
C336 C335 H335 119.5 . . . no
C331 C336 C335 119(3) . . . ?
C331 C336 H336 120.9 . . . no
C335 C336 H336 120.4 . . . no
C40 C401 C402 121(2) . . . ?
C40 C401 C406 118(2) . . . ?
C402 C401 C406 121(2) . . . ?
C401 C402 C403 119(2) . . . ?
C401 C402 H402 120.2 . . . no
C403 C402 H402 120.4 . . . no
C402 C403 C404 116(3) . . . ?
C402 C403 H403 121.9 . . . no
C404 C403 H403 122.3 . . . no
C403 C404 C405 126(3) . . . ?
C403 C404 H404 116.9 . . . no
C405 C404 H404 116.8 . . . no
C404 C405 C406 118(3) . . . ?
C404 C405 H405 121.1 . . . no
C406 C405 H405 120.9 . . . no
C401 C406 C405 119(3) . . . ?
C401 C406 H406 120.6 . . . no
C405 C406 H406 120.3 . . . no
P4 C411 C412 118(2) . . . ?
P4 C411 C416 120(2) . . . ?
C412 C411 C416 123(3) . . . ?
C411 C412 C413 113(3) . . . ?
C411 C412 H412 123.8 . . . no
C413 C412 H412 123.6 . . . no
C412 C413 C414 125(3) . . . ?
C412 C413 H413 117.8 . . . no
C414 C413 H413 117.6 . . . no
C413 C414 C415 123(3) . . . ?
C413 C414 H414 118.6 . . . no
C415 C414 H414 118.2 . . . no
C414 C415 C416 117(3) . . . ?
C414 C415 H415 121.2 . . . no
C416 C415 H415 121.3 . . . no
C411 C416 C415 119(3) . . . ?
C411 C416 H416 120.7 . . . no
C415 C416 H416 120.6 . . . no
P4 C421 C422 117(2) . . . ?
P4 C421 C426 118(2) . . . ?
C422 C421 C426 125(3) . . . ?
C421 C422 C423 118(3) . . . ?
C421 C422 H422 121.1 . . . no
C423 C422 H422 121.4 . . . no
C422 C423 C424 121(3) . . . ?
C422 C423 H423 119.5 . . . no
C424 C423 H423 119.5 . . . no
C423 C424 C425 119(3) . . . ?
C423 C424 H424 120.5 . . . no
C425 C424 H424 120.3 . . . no
C424 C425 C426 124(3) . . . ?
C424 C425 H425 118.0 . . . no
C426 C425 H425 118.0 . . . no
C421 C426 C425 114(3) . . . ?
C421 C426 H426 123.2 . . . no
C425 C426 H426 123.2 . . . no
P4 C431 C432 120(2) . . . ?
P4 C431 C436 124(2) . . . ?
C432 C431 C436 115(3) . . . ?
C431 C432 C433 121(3) . . . ?
C431 C432 H432 119.8 . . . no
C433 C432 H432 119.5 . . . no
C432 C433 C434 118(3) . . . ?
C432 C433 H433 121.0 . . . no
C434 C433 H433 121.2 . . . no
C433 C434 C435 123(3) . . . ?
C433 C434 H434 118.4 . . . no
C435 C434 H434 118.5 . . . no
C434 C435 C436 121(3) . . . ?
C434 C435 H435 119.6 . . . no
C436 C435 H435 119.4 . . . no
C431 C436 C435 122(3) . . . ?
C431 C436 H436 119.1 . . . no
C435 C436 H436 119.2 . . . no

loop_
_geom_bond_atom_site_label_1
_geom_bond_atom_site_label_2
_geom_bond_distance
_geom_bond_site_symmetry_1
_geom_bond_site_symmetry_2
_geom_bond_publ_flag
Pt1 Br1 2.504(3) . . ?
Pt1 P1 2.232(7) . . ?
Pt1 P2 2.389(7) . . ?
Pt1 C5 2.02(2) . . ?
Pt2 Br2 2.535(3) . . ?
Pt2 P3 2.375(7) . . ?
Pt2 P4 2.264(7) . . ?
Pt2 C25 1.97(2) . . ?
Ni1 N1 1.94(2) . . ?
Ni1 N2 1.91(2) . . ?
Ni1 N3 1.96(2) . . ?
Ni1 N4 1.94(2) . . ?
Ni2 N5 1.99(2) . . ?
Ni2 N6 1.96(2) . . ?
Ni2 N7 1.93(2) . . ?
Ni2 N8 1.93(2) . . ?
Cl1 C41 1.81(6) . . ?
Cl2 C41 1.70(5) . . ?
P1 C111 1.85(2) . . ?
P1 C121 1.86(2) . . ?
P1 C131 1.76(2) . . ?
P2 C211 1.86(3) . . ?
P2 C221 1.82(3) . . ?
P2 C231 1.82(3) . . ?
P3 C311 1.79(2) . . ?
P3 C321 1.85(2) . . ?
P3 C331 1.87(3) . . ?
P4 C411 1.83(2) . . ?
P4 C421 1.84(3) . . ?
P4 C431 1.82(3) . . ?
N1 C1 1.44(3) . . ?
N1 C4 1.39(3) . . ?
N2 C6 1.39(3) . . ?
N2 C9 1.44(3) . . ?
N3 C11 1.44(3) . . ?
N3 C14 1.36(3) . . ?
N4 C16 1.42(3) . . ?
N4 C19 1.41(3) . . ?
N5 C21 1.39(3) . . ?
N5 C24 1.36(3) . . ?
N6 C26 1.36(3) . . ?
N6 C29 1.38(3) . . ?
N7 C31 1.41(3) . . ?
N7 C34 1.35(3) . . ?
N8 C36 1.40(3) . . ?
N8 C39 1.39(3) . . ?
C1 C2 1.38(3) . . ?
C1 C20 1.36(3) . . ?
C2 C3 1.40(3) . . ?
C2 H2 0.95 . . no
C3 C4 1.43(3) . . ?
C3 H3 0.95 . . no
C4 C5 1.41(3) . . ?
C5 C6 1.34(3) . . ?
C6 C7 1.43(3) . . ?
C7 C8 1.36(4) . . ?
C7 H7 0.95 . . no
C8 C9 1.45(3) . . ?
C8 H8 0.95 . . no
C9 C10 1.37(3) . . ?
C10 C11 1.36(3) . . ?
C10 C101 1.52(3) . . ?
C11 C12 1.47(4) . . ?
C12 C13 1.31(4) . . ?
C12 H12 0.95 . . no
C13 C14 1.44(4) . . ?
C13 H13 0.95 . . no
C14 C15 1.35(3) . . ?
C15 C16 1.36(4) . . ?
C15 H15 0.95 . . no
C16 C17 1.46(4) . . ?
C17 C18 1.27(3) . . ?
C17 H17 0.95 . . no
C18 C19 1.44(4) . . ?
C18 H18 0.95 . . no
C19 C20 1.38(4) . . ?
C20 C201 1.50(4) . . ?
C21 C22 1.44(3) . . ?
C21 C40 1.39(3) . . ?
C22 C23 1.34(3) . . ?
C22 H22 0.95 . . no
C23 C24 1.45(3) . . ?
C23 H23 0.95 . . no
C24 C25 1.42(3) . . ?
C25 C26 1.39(3) . . ?
C26 C27 1.47(3) . . ?
C27 C28 1.31(3) . . ?
C27 H27 0.95 . . no
C28 C29 1.38(3) . . ?
C28 H28 0.95 . . no
C29 C30 1.45(3) . . ?
C30 C31 1.29(3) . . ?
C30 C301 1.52(4) . . ?
C31 C32 1.42(4) . . ?
C32 C33 1.29(4) . . ?
C32 H32 0.95 . . no
C33 C34 1.45(4) . . ?
C33 H33 0.95 . . no
C34 C35 1.36(4) . . ?
C35 C36 1.38(4) . . ?
C35 H35 0.95 . . no
C36 C37 1.33(4) . . ?
C37 C38 1.36(3) . . ?
C37 H37 0.95 . . no
C38 C39 1.45(3) . . ?
C38 H38 0.95 . . no
C39 C40 1.34(3) . . ?
C40 C401 1.54(3) . . ?
C41 H41a 0.95 . . no
C41 H41b 0.95 . . no
C101 C102 1.30(3) . . ?
C101 C106 1.41(4) . . ?
C102 C103 1.42(4) . . ?
C102 H102 0.95 . . no
C103 C104 1.40(4) . . ?
C103 H103 0.95 . . no
C104 C105 1.44(4) . . ?
C104 H104 0.95 . . no
C105 C106 1.36(4) . . ?
C105 H105 0.91 . . no
C106 H106 0.96 . . no
C111 C112 1.38(3) . . ?
C111 C116 1.42(3) . . ?
C112 C113 1.36(4) . . ?
C112 H112 0.95 . . no
C113 C114 1.37(4) . . ?
C113 H113 0.95 . . no
C114 C115 1.33(4) . . ?
C114 H114 0.95 . . no
C115 C116 1.37(3) . . ?
C115 H115 0.95 . . no
C116 H116 0.95 . . no
C121 C122 1.34(3) . . ?
C121 C126 1.42(3) . . ?
C122 C123 1.37(4) . . ?
C122 H122 0.95 . . no
C123 C124 1.42(4) . . ?
C123 H123 0.95 . . no
C124 C125 1.32(4) . . ?
C124 H124 0.95 . . no
C125 C126 1.36(4) . . ?
C125 H125 0.95 . . no
C126 H126 0.95 . . no
C131 C132 1.36(3) . . ?
C131 C136 1.38(4) . . ?
C132 C133 1.44(4) . . ?
C132 H132 0.95 . . no
C133 C134 1.37(4) . . ?
C133 H133 0.95 . . no
C134 C135 1.31(4) . . ?
C134 H134 0.95 . . no
C135 C136 1.41(4) . . ?
C135 H135 0.95 . . no
C136 H136 0.95 . . no
C201 C202 1.40(4) . . ?
C201 C206 1.40(4) . . ?
C202 C203 1.46(4) . . ?
C202 H202 0.95 . . no
C203 C204 1.39(5) . . ?
C203 H203 0.95 . . no
C204 C205 1.40(5) . . ?
C204 H204 0.95 . . no
C205 C206 1.42(4) . . ?
C205 H205 0.95 . . no
C206 H206 0.95 . . no
C211 C212 1.38(4) . . ?
C211 C216 1.40(4) . . ?
C212 C213 1.40(4) . . ?
C212 H212 0.95 . . no
C213 C214 1.58(4) . . ?
C213 H213 0.95 . . no
C214 C215 1.33(4) . . ?
C214 H214 0.95 . . no
C215 C216 1.37(4) . . ?
C215 H215 0.95 . . no
C216 H216 0.95 . . no
C221 C222 1.37(3) . . ?
C221 C226 1.37(4) . . ?
C222 C223 1.38(4) . . ?
C222 H222 0.95 . . no
C223 C224 1.42(4) . . ?
C223 H223 0.95 . . no
C224 C225 1.36(4) . . ?
C224 H224 0.95 . . no
C225 C226 1.38(4) . . ?
C225 H225 0.95 . . no
C226 H226 0.95 . . no
C231 C232 1.39(4) . . ?
C231 C236 1.37(4) . . ?
C232 C233 1.45(4) . . ?
C232 H232 0.95 . . no
C233 C234 1.29(4) . . ?
C233 H233 0.95 . . no
C234 C235 1.33(4) . . ?
C234 H234 0.95 . . no
C235 C236 1.44(4) . . ?
C235 H235 0.95 . . no
C236 H236 0.95 . . no
C301 C302 1.36(4) . . ?
C301 C306 1.41(4) . . ?
C302 C303 1.42(4) . . ?
C302 H302 0.95 . . no
C303 C304 1.35(4) . . ?
C303 H303 0.95 . . no
C304 C305 1.29(4) . . ?
C304 H304 0.95 . . no
C305 C306 1.48(4) . . ?
C305 H305 0.95 . . no
C306 H306 0.95 . . no
C311 C312 1.38(3) . . ?
C311 C316 1.40(3) . . ?
C312 C313 1.38(3) . . ?
C312 H312 0.95 . . no
C313 C314 1.37(4) . . ?
C313 H313 0.95 . . no
C314 C315 1.37(4) . . ?
C314 H314 0.95 . . no
C315 C316 1.39(3) . . ?
C315 H315 0.95 . . no
C316 H316 0.95 . . no
C321 C322 1.37(3) . . ?
C321 C326 1.35(3) . . ?
C322 C323 1.39(4) . . ?
C322 H322 0.95 . . no
C323 C324 1.38(4) . . ?
C323 H323 0.95 . . no
C324 C325 1.37(4) . . ?
C324 H324 0.95 . . no
C325 C326 1.46(4) . . ?
C325 H325 0.95 . . no
C326 H326 0.95 . . no
C331 C332 1.37(4) . . ?
C331 C336 1.35(3) . . ?
C332 C333 1.38(4) . . ?
C332 H332 0.95 . . no
C333 C334 1.38(4) . . ?
C333 H333 0.95 . . no
C334 C335 1.37(4) . . ?
C334 H334 0.95 . . no
C335 C336 1.34(4) . . ?
C335 H335 0.95 . . no
C336 H336 0.95 . . no
C401 C402 1.38(3) . . ?
C401 C406 1.40(3) . . ?
C402 C403 1.44(3) . . ?
C402 H402 0.95 . . no
C403 C404 1.34(4) . . ?
C403 H403 0.95 . . no
C404 C405 1.38(4) . . ?
C404 H404 0.95 . . no
C405 C406 1.37(4) . . ?
C405 H405 0.95 . . no
C406 H406 0.95 . . no
C411 C412 1.41(4) . . ?
C411 C416 1.42(3) . . ?
C412 C413 1.43(4) . . ?
C412 H412 0.95 . . no
C413 C414 1.28(4) . . ?
C413 H413 0.95 . . no
C414 C415 1.39(4) . . ?
C414 H414 0.95 . . no
C415 C416 1.39(4) . . ?
C415 H415 0.95 . . no
C416 H416 0.95 . . no
C421 C422 1.39(4) . . ?
C421 C426 1.41(4) . . ?
C422 C423 1.45(4) . . ?
C422 H422 0.95 . . no
C423 C424 1.34(4) . . ?
C423 H423 0.95 . . no
C424 C425 1.40(4) . . ?
C424 H424 0.95 . . no
C425 C426 1.43(4) . . ?
C425 H425 0.95 . . no
C426 H426 0.95 . . no
C431 C432 1.40(4) . . ?
C431 C436 1.36(4) . . ?
C432 C433 1.38(4) . . ?
C432 H432 0.95 . . no
C433 C434 1.35(4) . . ?
C433 H433 0.95 . . no
C434 C435 1.25(4) . . ?
C434 H434 0.95 . . no
C435 C436 1.36(4) . . ?
C435 H435 0.95 . . no
C436 H436 0.95 . . no

loop_
_geom_contact_atom_site_label_1
_geom_contact_atom_site_label_2
_geom_contact_distance
_geom_contact_site_symmetry_1
_geom_contact_site_symmetry_2
_geom_contact_publ_flag
Cl2 C103 3.54(4) . . no
Cl2 C224 3.56(4) . 1_554 no
N4 C413 3.53(3) . 2_556 no
N8 C17 3.41(3) . 2_546 no
C8 C314 3.59(4) . . no
C9 C314 3.58(4) . . no
C9 C315 3.58(4) . . no
C10 C315 3.41(4) . . no
C11 C315 3.52(4) . . no
C16 C235 3.45(4) . 1_455 no
C17 C39 3.47(4) . 2_556 no
C30 C115 3.54(4) . . no
C36 C435 3.53(4) . 1_655 no
C41 C103 3.56(6) . . no
C106 C314 3.47(5) . . no
C114 C315 3.38(4) . . no
C114 C306 3.46(5) . . no
C114 C314 3.49(3) . . no
C115 C314 3.41(4) . . no
C125 C406 3.53(4) . 1_556 no
C204 C403 3.59(5) . 2_556 no
C205 C403 3.59(5) . 2_556 no

loop_
_geom_torsion_atom_site_label_1
_geom_torsion_atom_site_label_2
_geom_torsion_atom_site_label_3
_geom_torsion_atom_site_label_4
_geom_torsion_site_symmetry_1
_geom_torsion_site_symmetry_2
_geom_torsion_site_symmetry_3
_geom_torsion_site_symmetry_4
_geom_torsion
_geom_torsion_publ_flag
Pt1 P1 C111 C112 . . . . -68(2) no
Pt1 P1 C111 C116 . . . . 115(2) no
Pt1 P1 C121 C122 . . . . -32(3) no
Pt1 P1 C121 C126 . . . . 144(2) no
Pt1 P1 C131 C132 . . . . -28(2) no
Pt1 P1 C131 C136 . . . . 164(2) no
Pt1 P2 C211 C212 . . . . 79(2) no
Pt1 P2 C211 C216 . . . . -93(2) no
Pt1 P2 C221 C222 . . . . 16(3) no
Pt1 P2 C221 C226 . . . . -161(2) no
Pt1 P2 C231 C232 . . . . 37(3) no
Pt1 P2 C231 C236 . . . . -143(2) no
Pt1 C5 C4 N1 . . . . 178(2) no
Pt1 C5 C4 C3 . . . . -4(3) no
Pt1 C5 C6 N2 . . . . -169(2) no
Pt1 C5 C6 C7 . . . . 5(4) no
Pt2 P3 C311 C312 . . . . 70(2) no
Pt2 P3 C311 C316 . . . . -109(2) no
Pt2 P3 C321 C322 . . . . 38(3) no
Pt2 P3 C321 C326 . . . . -144(2) no
Pt2 P3 C331 C332 . . . . 24(3) no
Pt2 P3 C331 C336 . . . . -156(2) no
Pt2 P4 C411 C412 . . . . -80(2) no
Pt2 P4 C411 C416 . . . . 102(2) no
Pt2 P4 C421 C422 . . . . -26(3) no
Pt2 P4 C421 C426 . . . . 153(2) no
Pt2 P4 C431 C432 . . . . -37(3) no
Pt2 P4 C431 C436 . . . . 148(2) no
Pt2 C25 C24 N5 . . . . -175(2) no
Pt2 C25 C24 C23 . . . . 8(3) no
Pt2 C25 C26 N6 . . . . 165(2) no
Pt2 C25 C26 C27 . . . . -8(4) no
Br1 Pt1 P1 C111 . . . . -162.9(9) no
Br1 Pt1 P1 C121 . . . . 76.7(9) no
Br1 Pt1 P1 C131 . . . . -44.2(9) no
Br1 Pt1 P2 C211 . . . . 167(1) no
Br1 Pt1 P2 C221 . . . . -67.8(9) no
Br1 Pt1 P2 C231 . . . . 51.2(9) no
Br1 Pt1 C5 C4 . . . . -76(13) no
Br1 Pt1 C5 C6 . . . . 94(12) no
Br2 Pt2 P3 C311 . . . . 161(1) no
Br2 Pt2 P3 C321 . . . . -79.2(9) no
Br2 Pt2 P3 C331 . . . . 44.4(9) no
Br2 Pt2 P4 C411 . . . . -166.7(9) no
Br2 Pt2 P4 C421 . . . . 73(1) no
Br2 Pt2 P4 C431 . . . . -48.2(9) no
Br2 Pt2 C25 C24 . . . . -142(14) no
Br2 Pt2 C25 C26 . . . . 50(17) no
Ni1 N1 C1 C2 . . . . -174(2) no
Ni1 N1 C1 C20 . . . . 9(4) no
Ni1 N1 C4 C3 . . . . 179(2) no
Ni1 N1 C4 C5 . . . . -3(4) no
Ni1 N2 C6 C5 . . . . -14(4) no
Ni1 N2 C6 C7 . . . . 171(2) no
Ni1 N2 C9 C8 . . . . -172(2) no
Ni1 N2 C9 C10 . . . . 1(4) no
Ni1 N3 C11 C10 . . . . 19(4) no
Ni1 N3 C11 C12 . . . . -173(2) no
Ni1 N3 C14 C13 . . . . 172(2) no
Ni1 N3 C14 C15 . . . . -2(4) no
Ni1 N4 C16 C15 . . . . -13(4) no
Ni1 N4 C16 C17 . . . . 173(2) no
Ni1 N4 C19 C18 . . . . -174(2) no
Ni1 N4 C19 C20 . . . . 9(4) no
Ni2 N5 C21 C22 . . . . 171(2) no
Ni2 N5 C21 C40 . . . . -11(3) no
Ni2 N5 C24 C23 . . . . -174(2) no
Ni2 N5 C24 C25 . . . . 9(4) no
Ni2 N6 C26 C25 . . . . 9(4) no
Ni2 N6 C26 C27 . . . . -177(2) no
Ni2 N6 C29 C28 . . . . 178(2) no
Ni2 N6 C29 C30 . . . . -3(4) no
Ni2 N7 C31 C30 . . . . -7(4) no
Ni2 N7 C31 C32 . . . . 173(2) no
Ni2 N7 C34 C33 . . . . -172(2) no
Ni2 N7 C34 C35 . . . . 2(4) no
Ni2 N8 C36 C35 . . . . 10(4) no
Ni2 N8 C36 C37 . . . . -179(2) no
Ni2 N8 C39 C38 . . . . -179(2) no
Ni2 N8 C39 C40 . . . . -1(4) no
P1 Pt1 P2 C211 . . . . 6(6) no
P1 Pt1 P2 C221 . . . . 131(6) no
P1 Pt1 P2 C231 . . . . -110(6) no
P1 Pt1 C5 C4 . . . . 99(2) no
P1 Pt1 C5 C6 . . . . -91(2) no
P1 C111 C112 C113 . . . . -176(2) no
P1 C111 C116 C115 . . . . 177(2) no
P1 C121 C122 C123 . . . . 177(2) no
P1 C121 C126 C125 . . . . -175(2) no
P1 C131 C132 C133 . . . . -172(2) no
P1 C131 C136 C135 . . . . 169(2) no
P2 Pt1 P1 C111 . . . . -2(6) no
P2 Pt1 P1 C121 . . . . -122(6) no
P2 Pt1 P1 C131 . . . . 117(6) no
P2 Pt1 C5 C4 . . . . -82(2) no
P2 Pt1 C5 C6 . . . . 88(2) no
P2 C211 C212 C213 . . . . -169(3) no
P2 C211 C216 C215 . . . . 169(2) no
P2 C221 C222 C223 . . . . 178(2) no
P2 C221 C226 C225 . . . . -176(2) no
P2 C231 C232 C233 . . . . 176(3) no
P2 C231 C236 C235 . . . . 176(2) no
P3 Pt2 P4 C411 . . . . -130(8) no
P3 Pt2 P4 C421 . . . . 109(9) no
P3 Pt2 P4 C431 . . . . -12(9) no
P3 Pt2 C25 C24 . . . . -95(2) no
P3 Pt2 C25 C26 . . . . 97(2) no
P3 C311 C312 C313 . . . . -179(2) no
P3 C311 C316 C315 . . . . -179(2) no
P3 C321 C322 C323 . . . . 178(3) no
P3 C321 C326 C325 . . . . -177(2) no
P3 C331 C332 C333 . . . . 170(3) no
P3 C331 C336 C335 . . . . -177(2) no
P4 Pt2 P3 C311 . . . . 125(9) no
P4 Pt2 P3 C321 . . . . -116(9) no
P4 Pt2 P3 C331 . . . . 8(9) no
P4 Pt2 C25 C24 . . . . 86(2) no
P4 Pt2 C25 C26 . . . . -82(2) no
P4 C411 C412 C413 . . . . 175(2) no
P4 C411 C416 C415 . . . . -178(2) no
P4 C421 C422 C423 . . . . -177(2) no
P4 C421 C426 C425 . . . . 180(2) no
P4 C431 C432 C433 . . . . -175(2) no
P4 C431 C436 C435 . . . . 171(2) no
N1 Ni1 N2 C6 . . . . 14(2) no
N1 Ni1 N2 C9 . . . . -169(2) no
N1 Ni1 N3 C11 . . . . 92(9) no
N1 Ni1 N3 C14 . . . . -83(9) no
N1 Ni1 N4 C16 . . . . -170(2) no
N1 Ni1 N4 C19 . . . . 3(2) no
N1 C1 C2 C3 . . . . -7(3) no
N1 C1 C20 C19 . . . . 6(4) no
N1 C1 C20 C201 . . . . -174(2) no
N1 C4 C3 C2 . . . . -6(3) no
N1 C4 C5 C6 . . . . 7(4) no
N2 Ni1 N1 C1 . . . . 170(2) no
N2 Ni1 N1 C4 . . . . -6(2) no
N2 Ni1 N3 C11 . . . . -15(2) no
N2 Ni1 N3 C14 . . . . 170(2) no
N2 Ni1 N4 C16 . . . . -83(31) no
N2 Ni1 N4 C19 . . . . 90(30) no
N2 C6 C5 C4 . . . . 2(4) no
N2 C6 C7 C8 . . . . 5(3) no
N2 C9 C8 C7 . . . . -2(3) no
N2 C9 C10 C11 . . . . -2(4) no
N2 C9 C10 C101 . . . . 176(2) no
N3 Ni1 N1 C1 . . . . 63(10) no
N3 Ni1 N1 C4 . . . . -113(9) no
N3 Ni1 N2 C6 . . . . -171(2) no
N3 Ni1 N2 C9 . . . . 6(2) no
N3 Ni1 N4 C16 . . . . 16(2) no
N3 Ni1 N4 C19 . . . . -172(2) no
N3 C11 C10 C9 . . . . -8(4) no
N3 C11 C10 C101 . . . . 173(2) no
N3 C11 C12 C13 . . . . -1(3) no
N3 C14 C13 C12 . . . . 3(4) no
N3 C14 C15 C16 . . . . 11(5) no
N4 Ni1 N1 C1 . . . . -11(2) no
N4 Ni1 N1 C4 . . . . 172(2) no
N4 Ni1 N2 C6 . . . . -73(31) no
N4 Ni1 N2 C9 . . . . 104(30) no
N4 Ni1 N3 C11 . . . . 167(2) no
N4 Ni1 N3 C14 . . . . -8(2) no
N4 C16 C15 C14 . . . . -3(5) no
N4 C16 C17 C18 . . . . 1(3) no
N4 C19 C18 C17 . . . . 1(4) no
N4 C19 C20 C1 . . . . -15(5) no
N4 C19 C20 C201 . . . . 165(3) no
N5 Ni2 N6 C26 . . . . -5(2) no
N5 Ni2 N6 C29 . . . . 174(2) no
N5 Ni2 N7 C31 . . . . -45(20) no
N5 Ni2 N7 C34 . . . . 136(18) no
N5 Ni2 N8 C36 . . . . 174(2) no
N5 Ni2 N8 C39 . . . . -5(2) no
N5 C21 C22 C23 . . . . 5(3) no
N5 C21 C40 C39 . . . . 3(4) no
N5 C21 C40 C401 . . . . -177(2) no
N5 C24 C23 C22 . . . . 3(3) no
N5 C24 C25 C26 . . . . -6(4) no
N6 Ni2 N5 C21 . . . . -176(2) no
N6 Ni2 N5 C24 . . . . -3(2) no
N6 Ni2 N7 C31 . . . . 8(2) no
N6 Ni2 N7 C34 . . . . -171(2) no
N6 Ni2 N8 C36 . . . . 93(8) no
N6 Ni2 N8 C39 . . . . -85(8) no
N6 C26 C25 C24 . . . . -3(4) no
N6 C26 C27 C28 . . . . -4(3) no
N6 C29 C28 C27 . . . . -0(3) no
N6 C29 C30 C31 . . . . 7(4) no
N6 C29 C30 C301 . . . . -177(2) no
N7 Ni2 N5 C21 . . . . -123(19) no
N7 Ni2 N5 C24 . . . . 51(20) no
N7 Ni2 N6 C26 . . . . 177(2) no
N7 Ni2 N6 C29 . . . . -4(2) no
N7 Ni2 N8 C36 . . . . -8(2) no
N7 Ni2 N8 C39 . . . . 174(2) no
N7 C31 C30 C29 . . . . -2(5) no
N7 C31 C30 C301 . . . . -178(2) no
N7 C31 C32 C33 . . . . 4(4) no
N7 C34 C33 C32 . . . . -6(4) no
N7 C34 C35 C36 . . . . -3(5) no
N8 Ni2 N5 C21 . . . . 10(2) no
N8 Ni2 N5 C24 . . . . -177(2) no
N8 Ni2 N6 C26 . . . . 75(8) no
N8 Ni2 N6 C29 . . . . -106(8) no
N8 Ni2 N7 C31 . . . . -178(2) no
N8 Ni2 N7 C34 . . . . 3(2) no
N8 C36 C35 C34 . . . . -3(5) no
N8 C36 C37 C38 . . . . -2(4) no
N8 C39 C38 C37 . . . . -4(3) no
N8 C39 C40 C21 . . . . 4(4) no
N8 C39 C40 C401 . . . . -177(2) no
C1 N1 C4 C3 . . . . 1(3) no
C1 N1 C4 C5 . . . . 180(3) no
C1 C2 C3 C4 . . . . 8(3) no
C1 C20 C19 C18 . . . . 168(3) no
C1 C20 C201 C202 . . . . 98(3) no
C1 C20 C201 C206 . . . . -88(3) no
C2 C1 N1 C4 . . . . 3(3) no
C2 C1 C20 C19 . . . . -170(3) no
C2 C1 C20 C201 . . . . 9(4) no
C2 C3 C4 C5 . . . . 176(2) no
C3 C2 C1 C20 . . . . 170(3) no
C3 C4 C5 C6 . . . . -174(2) no
C4 N1 C1 C20 . . . . -174(2) no
C4 C5 C6 C7 . . . . 176(2) no
C5 Pt1 P1 C111 . . . . 17(1) no
C5 Pt1 P1 C121 . . . . -103(1) no
C5 Pt1 P1 C131 . . . . 136(1) no
C5 Pt1 P2 C211 . . . . -13(1) no
C5 Pt1 P2 C221 . . . . 112(1) no
C5 Pt1 P2 C231 . . . . -129(1) no
C5 C6 N2 C9 . . . . 168(3) no
C5 C6 C7 C8 . . . . -170(3) no
C6 N2 C9 C8 . . . . 6(3) no
C6 N2 C9 C10 . . . . 179(3) no
C6 C7 C8 C9 . . . . -2(3) no
C7 C6 N2 C9 . . . . -7(3) no
C7 C8 C9 C10 . . . . -176(3) no
C8 C9 C10 C11 . . . . 170(3) no
C8 C9 C10 C101 . . . . -11(4) no
C9 C10 C11 C12 . . . . -174(3) no
C9 C10 C101 C102 . . . . -52(4) no
C9 C10 C101 C106 . . . . 118(3) no
C10 C11 N3 C14 . . . . -165(3) no
C10 C11 C12 C13 . . . . 167(3) no
C10 C101 C102 C103 . . . . 176(3) no
C10 C101 C106 C105 . . . . -177(3) no
C11 N3 C14 C13 . . . . -4(3) no
C11 N3 C14 C15 . . . . -178(3) no
C11 C10 C101 C102 . . . . 127(3) no
C11 C10 C101 C106 . . . . -64(4) no
C11 C12 C13 C14 . . . . -2(4) no
C12 C11 N3 C14 . . . . 3(3) no
C12 C11 C10 C101 . . . . 8(4) no
C12 C13 C14 C15 . . . . 178(3) no
C13 C14 C15 C16 . . . . -163(3) no
C14 C15 C16 C17 . . . . 170(3) no
C15 C16 N4 C19 . . . . 173(3) no
C15 C16 C17 C18 . . . . -172(3) no
C16 N4 C19 C18 . . . . 0(3) no
C16 N4 C19 C20 . . . . -177(3) no
C16 C17 C18 C19 . . . . -1(4) no
C17 C16 N4 C19 . . . . -1(3) no
C17 C18 C19 C20 . . . . 178(3) no
C18 C19 C20 C201 . . . . -12(5) no
C19 C20 C201 C202 . . . . -82(4) no
C19 C20 C201 C206 . . . . 92(4) no
C20 C201 C202 C203 . . . . 180(3) no
C20 C201 C206 C205 . . . . 179(3) no
C21 N5 C24 C23 . . . . 0(3) no
C21 N5 C24 C25 . . . . -177(2) no
C21 C22 C23 C24 . . . . -4(3) no
C21 C40 C39 C38 . . . . -179(2) no
C21 C40 C401 C402 . . . . -63(3) no
C21 C40 C401 C406 . . . . 119(2) no
C22 C21 N5 C24 . . . . -3(3) no
C22 C21 C40 C39 . . . . 179(2) no
C22 C21 C40 C401 . . . . 0(4) no
C22 C23 C24 C25 . . . . -180(2) no
C23 C22 C21 C40 . . . . -173(2) no
C23 C24 C25 C26 . . . . 177(2) no
C24 N5 C21 C40 . . . . 174(2) no
C24 C25 C26 C27 . . . . -177(2) no
C25 Pt2 P3 C311 . . . . -17(1) no
C25 Pt2 P3 C321 . . . . 103(1) no
C25 Pt2 P3 C331 . . . . -134(1) no
C25 Pt2 P4 C411 . . . . 11(1) no
C25 Pt2 P4 C421 . . . . -109(1) no
C25 Pt2 P4 C431 . . . . 130(1) no
C25 C26 N6 C29 . . . . -170(3) no
C25 C26 C27 C28 . . . . 171(3) no
C26 N6 C29 C28 . . . . -2(3) no
C26 N6 C29 C30 . . . . 177(2) no
C26 C27 C28 C29 . . . . 2(3) no
C27 C26 N6 C29 . . . . 4(3) no
C27 C28 C29 C30 . . . . -179(3) no
C28 C29 C30 C31 . . . . -174(3) no
C28 C29 C30 C301 . . . . 2(4) no
C29 C30 C31 C32 . . . . 178(3) no
C29 C30 C301 C302 . . . . 73(4) no
C29 C30 C301 C306 . . . . -104(3) no
C30 C31 N7 C34 . . . . 172(3) no
C30 C31 C32 C33 . . . . -176(3) no
C30 C301 C302 C303 . . . . -174(3) no
C30 C301 C306 C305 . . . . -179(3) no
C31 N7 C34 C33 . . . . 8(3) no
C31 N7 C34 C35 . . . . -177(3) no
C31 C30 C301 C302 . . . . -111(4) no
C31 C30 C301 C306 . . . . 72(4) no
C31 C32 C33 C34 . . . . 1(4) no
C32 C31 N7 C34 . . . . -8(3) no
C32 C31 C30 C301 . . . . 2(5) no
C32 C33 C34 C35 . . . . 180(3) no
C33 C34 C35 C36 . . . . 170(3) no
C34 C35 C36 C37 . . . . -173(3) no
C35 C36 N8 C39 . . . . -172(3) no
C35 C36 C37 C38 . . . . 169(3) no
C36 N8 C39 C38 . . . . 3(3) no
C36 N8 C39 C40 . . . . -180(2) no
C36 C37 C38 C39 . . . . 3(3) no
C37 C36 N8 C39 . . . . -1(3) no
C37 C38 C39 C40 . . . . 179(3) no
C38 C39 C40 C401 . . . . -0(4) no
C39 C40 C401 C402 . . . . 118(3) no
C39 C40 C401 C406 . . . . -60(3) no
C40 C401 C402 C403 . . . . -177(2) no
C40 C401 C406 C405 . . . . 177(2) no
C101 C102 C103 C104 . . . . -7(5) no
C101 C106 C105 C104 . . . . 10(5) no
C102 C101 C106 C105 . . . . -8(5) no
C102 C103 C104 C105 . . . . 10(5) no
C103 C102 C101 C106 . . . . 7(5) no
C103 C104 C105 C106 . . . . -11(5) no
C111 P1 C121 C122 . . . . -159(2) no
C111 P1 C121 C126 . . . . 17(3) no
C111 P1 C131 C132 . . . . 98(2) no
C111 P1 C131 C136 . . . . -70(3) no
C111 C112 C113 C114 . . . . -4(5) no
C111 C116 C115 C114 . . . . 1(4) no
C112 C111 P1 C121 . . . . 56(3) no
C112 C111 P1 C131 . . . . 169(2) no
C112 C111 C116 C115 . . . . 0(4) no
C112 C113 C114 C115 . . . . 5(5) no
C113 C112 C111 C116 . . . . 1(4) no
C113 C114 C115 C116 . . . . -4(5) no
C116 C111 P1 C121 . . . . -120(2) no
C116 C111 P1 C131 . . . . -8(2) no
C121 P1 C131 C132 . . . . -152(2) no
C121 P1 C131 C136 . . . . 41(3) no
C121 C122 C123 C124 . . . . 1(5) no
C121 C126 C125 C124 . . . . -5(5) no
C122 C121 P1 C131 . . . . 91(3) no
C122 C121 C126 C125 . . . . 1(4) no
C122 C123 C124 C125 . . . . -4(5) no
C123 C122 C121 C126 . . . . 1(4) no
C123 C124 C125 C126 . . . . 6(5) no
C126 C121 P1 C131 . . . . -93(3) no
C131 C132 C133 C134 . . . . 8(5) no
C131 C136 C135 C134 . . . . -2(5) no
C132 C131 C136 C135 . . . . 1(5) no
C132 C133 C134 C135 . . . . -9(5) no
C133 C132 C131 C136 . . . . -4(4) no
C133 C134 C135 C136 . . . . 6(5) no
C201 C202 C203 C204 . . . . 1(5) no
C201 C206 C205 C204 . . . . 2(6) no
C202 C201 C206 C205 . . . . -7(5) no
C202 C203 C204 C205 . . . . -7(6) no
C203 C202 C201 C206 . . . . 6(5) no
C203 C204 C205 C206 . . . . 5(6) no
C211 P2 C221 C222 . . . . 147(2) no
C211 P2 C221 C226 . . . . -30(3) no
C211 P2 C231 C232 . . . . -89(3) no
C211 P2 C231 C236 . . . . 91(3) no
C211 C212 C213 C214 . . . . -4(5) no
C211 C216 C215 C214 . . . . 4(5) no
C212 C211 P2 C221 . . . . -52(3) no
C212 C211 P2 C231 . . . . -160(2) no
C212 C211 C216 C215 . . . . -3(4) no
C212 C213 C214 C215 . . . . 5(4) no
C213 C212 C211 C216 . . . . 3(5) no
C213 C214 C215 C216 . . . . -5(5) no
C216 C211 P2 C221 . . . . 136(2) no
C216 C211 P2 C231 . . . . 28(3) no
C221 P2 C231 C232 . . . . 163(2) no
C221 P2 C231 C236 . . . . -17(3) no
C221 C222 C223 C224 . . . . 5(5) no
C221 C226 C225 C224 . . . . -9(5) no
C222 C221 P2 C231 . . . . -106(2) no
C222 C221 C226 C225 . . . . 7(5) no
C222 C223 C224 C225 . . . . -7(5) no
C223 C222 C221 C226 . . . . -5(4) no
C223 C224 C225 C226 . . . . 8(5) no
C226 C221 P2 C231 . . . . 76(2) no
C231 C232 C233 C234 . . . . 6(6) no
C231 C236 C235 C234 . . . . 12(5) no
C232 C231 C236 C235 . . . . -4(4) no
C232 C233 C234 C235 . . . . 2(6) no
C233 C232 C231 C236 . . . . -4(5) no
C233 C234 C235 C236 . . . . -11(6) no
C301 C302 C303 C304 . . . . -8(5) no
C301 C306 C305 C304 . . . . -6(5) no
C302 C301 C306 C305 . . . . 4(5) no
C302 C303 C304 C305 . . . . 6(7) no
C303 C302 C301 C306 . . . . 3(5) no
C303 C304 C305 C306 . . . . 1(6) no
C311 P3 C321 C322 . . . . 164(2) no
C311 P3 C321 C326 . . . . -18(3) no
C311 P3 C331 C332 . . . . -101(3) no
C311 P3 C331 C336 . . . . 79(2) no
C311 C312 C313 C314 . . . . -2(4) no
C311 C316 C315 C314 . . . . -3(4) no
C312 C311 P3 C321 . . . . -55(2) no
C312 C311 P3 C331 . . . . -165(2) no
C312 C311 C316 C315 . . . . 2(4) no
C312 C313 C314 C315 . . . . 1(5) no
C313 C312 C311 C316 . . . . 0(4) no
C313 C314 C315 C316 . . . . 1(5) no
C316 C311 P3 C321 . . . . 126(2) no
C316 C311 P3 C331 . . . . 16(2) no
C321 P3 C331 C332 . . . . 152(2) no
C321 P3 C331 C336 . . . . -28(3) no
C321 C322 C323 C324 . . . . -0(6) no
C321 C326 C325 C324 . . . . -1(5) no
C322 C321 P3 C331 . . . . -91(3) no
C322 C321 C326 C325 . . . . 1(5) no
C322 C323 C324 C325 . . . . 0(6) no
C323 C322 C321 C326 . . . . -0(5) no
C323 C324 C325 C326 . . . . 0(5) no
C326 C321 P3 C331 . . . . 87(3) no
C331 C332 C333 C334 . . . . 12(5) no
C331 C336 C335 C334 . . . . 1(5) no
C332 C331 C336 C335 . . . . 3(5) no
C332 C333 C334 C335 . . . . -8(5) no
C333 C332 C331 C336 . . . . -11(5) no
C333 C334 C335 C336 . . . . 2(6) no
C401 C402 C403 C404 . . . . 0(4) no
C401 C406 C405 C404 . . . . -1(4) no
C402 C401 C406 C405 . . . . -1(4) no
C402 C403 C404 C405 . . . . -2(5) no
C403 C402 C401 C406 . . . . 1(4) no
C403 C404 C405 C406 . . . . 3(5) no
C411 P4 C421 C422 . . . . -152(2) no
C411 P4 C421 C426 . . . . 26(3) no
C411 P4 C431 C432 . . . . 88(2) no
C411 P4 C431 C436 . . . . -87(3) no
C411 C412 C413 C414 . . . . 6(4) no
C411 C416 C415 C414 . . . . 1(4) no
C412 C411 P4 C421 . . . . 47(2) no
C412 C411 P4 C431 . . . . 156(2) no
C412 C411 C416 C415 . . . . 5(4) no
C412 C413 C414 C415 . . . . -1(5) no
C413 C412 C411 C416 . . . . -8(4) no
C413 C414 C415 C416 . . . . -3(5) no
C416 C411 P4 C421 . . . . -131(2) no
C416 C411 P4 C431 . . . . -22(2) no
C421 P4 C431 C432 . . . . -164(2) no
C421 P4 C431 C436 . . . . 21(3) no
C421 C422 C423 C424 . . . . -3(5) no
C421 C426 C425 C424 . . . . -2(5) no
C422 C421 P4 C431 . . . . 100(2) no
C422 C421 C426 C425 . . . . -2(4) no
C422 C423 C424 C425 . . . . -0(5) no
C423 C422 C421 C426 . . . . 4(5) no
C423 C424 C425 C426 . . . . 2(5) no
C426 C421 P4 C431 . . . . -81(2) no
C431 C432 C433 C434 . . . . 2(5) no
C431 C436 C435 C434 . . . . 5(5) no
C432 C431 C436 C435 . . . . -4(5) no
C432 C433 C434 C435 . . . . -2(5) no
C433 C432 C431 C436 . . . . 0(4) no
C433 C434 C435 C436 . . . . -2(6) no
